data_4036431
loop_
_publ_author_name
'Yamaguchi, Kirara'
'Murai, Toshiaki'
'Hasegawa, Saki'
'Miwa, Yohei'
'Kutsumizu, Shoichi'
'Maruyama, Toshifumi'
'Sasamori, Takahiro'
'Tokitoh, Norihiro'

_publ_section_title
;
 5-N-Arylaminothiazoles as Highly Twisted Fluorescent Monocyclic
 Heterocycles: Synthesis and Characterization.
;
_journal_issue 21
_journal_name_full 'The Journal of organic chemistry'
_journal_page_first 10742
_journal_page_last 10756
_journal_paper_doi 10.1021/acs.joc.5b01963
_journal_volume 80
_journal_year 2015
_chemical_formula_moiety 'C29 H22 N2 S'
_chemical_formula_sum 'C29 H22 N2 S'
_chemical_formula_weight 430.55
_space_group_IT_number 14
_space_group_name_Hall '-P 2yn'
_space_group_name_H-M_alt 'P 1 21/n 1'
_symmetry_cell_setting monoclinic
_symmetry_space_group_name_H-M 'P 1 21/n 1'
_atom_sites_solution_hydrogens geom
_atom_sites_solution_primary direct
_atom_sites_solution_secondary difmap
_audit_creation_method SHELXL-97
_cell_angle_alpha 90.00
_cell_angle_beta 104.549(4)
_cell_angle_gamma 90.00
_cell_formula_units_Z 4
_cell_length_a 12.807(4)
_cell_length_b 8.392(2)
_cell_length_c 21.506(7)
_cell_measurement_temperature 193(2)
_cell_volume 2237.3(11)
_computing_structure_refinement 'SHELXL-97 (Sheldrick, 1997)'
_computing_structure_solution 'SHELXS-97 (Sheldrick, 1990)'
_diffrn_ambient_temperature 193(2)
_diffrn_measured_fraction_theta_full 0.998
_diffrn_measured_fraction_theta_max 0.998
_diffrn_measurement_device_type 'Rigaku/MSC Mercury CCD'
_diffrn_radiation_monochromator graphite
_diffrn_radiation_source 'fine-focus sealed tube'
_diffrn_radiation_type MoK\a
_diffrn_radiation_wavelength 0.71075
_diffrn_reflns_av_R_equivalents 0.0646
_diffrn_reflns_av_sigmaI/netI 0.0832
_diffrn_reflns_limit_h_max 14
_diffrn_reflns_limit_h_min -16
_diffrn_reflns_limit_k_max 10
_diffrn_reflns_limit_k_min -8
_diffrn_reflns_limit_l_max 27
_diffrn_reflns_limit_l_min -27
_diffrn_reflns_number 18198
_diffrn_reflns_theta_full 27.50
_diffrn_reflns_theta_max 27.50
_diffrn_reflns_theta_min 1.69
_exptl_absorpt_coefficient_mu 0.164
_exptl_absorpt_correction_T_max 0.9854
_exptl_absorpt_correction_T_min 0.9726
_exptl_crystal_colour yellow
_exptl_crystal_density_diffrn 1.278
_exptl_crystal_density_method 'not measured'
_exptl_crystal_description block
_exptl_crystal_F_000 904
_exptl_crystal_size_max 0.17
_exptl_crystal_size_mid 0.09
_exptl_crystal_size_min 0.09
_refine_diff_density_max 0.447
_refine_diff_density_min -0.479
_refine_diff_density_rms 0.118
_refine_ls_extinction_method none
_refine_ls_goodness_of_fit_ref 1.070
_refine_ls_hydrogen_treatment mixed
_refine_ls_matrix_type full
_refine_ls_number_parameters 297
_refine_ls_number_reflns 5115
_refine_ls_number_restraints 0
_refine_ls_restrained_S_all 1.070
_refine_ls_R_factor_all 0.0960
_refine_ls_R_factor_gt 0.0579
_refine_ls_shift/su_max 0.001
_refine_ls_shift/su_mean 0.000
_refine_ls_structure_factor_coef Fsqd
_refine_ls_weighting_details 'calc w=1/[\s^2^(Fo^2^)+(0.1097P)^2^+0.0000P] where P=(Fo^2^+2Fc^2^)/3'
_refine_ls_weighting_scheme calc
_refine_ls_wR_factor_gt 0.1579
_refine_ls_wR_factor_ref 0.2117
_reflns_number_gt 3528
_reflns_number_total 5115
_reflns_threshold_expression >2sigma(I)
_cod_data_source_file jo5b01963_si_007.cif
_cod_data_source_block sh_synb
_cod_original_cell_volume 2237.1(12)
_cod_original_sg_symbol_H-M P21/n
_cod_database_code 4036431

loop_
_symmetry_equiv_pos_as_xyz
'x, y, z'
'-x+1/2, y+1/2, -z+1/2'
'-x, -y, -z'
'x-1/2, -y-1/2, z-1/2'

loop_
_atom_site_label
_atom_site_type_symbol
_atom_site_fract_x
_atom_site_fract_y
_atom_site_fract_z
_atom_site_U_iso_or_equiv
_atom_site_adp_type
_atom_site_occupancy
_atom_site_symmetry_multiplicity
_atom_site_calc_flag
_atom_site_refinement_flags
S1 S -0.09263(5) 0.15374(8) 0.78840(3) 0.0329(2) Uani 1 1 d .
N1 N -0.10507(17) -0.0514(2) 0.87498(10) 0.0309(5) Uani 1 1 d .
N2 N 0.12709(17) 0.1112(3) 0.82472(10) 0.0331(5) Uani 1 1 d .
C1 C -0.1641(2) 0.0365(3) 0.83000(13) 0.0290(6) Uani 1 1 d .
C2 C 0.0262(2) 0.0685(3) 0.83343(12) 0.0291(5) Uani 1 1 d .
C3 C 0.0039(2) -0.0343(3) 0.87816(13) 0.0304(6) Uani 1 1 d .
C4 C 0.1446(2) 0.1153(3) 0.76196(12) 0.0285(6) Uani 1 1 d .
C5 C 0.0852(2) 0.0176(3) 0.71327(13) 0.0315(6) Uani 1 1 d .
H5 H 0.0329 -0.0534 0.7221 0.038 Uiso 1 1 calc R
C6 C 0.1017(2) 0.0237(3) 0.65276(13) 0.0379(7) Uani 1 1 d .
H6 H 0.0591 -0.0409 0.6197 0.046 Uiso 1 1 calc R
C7 C 0.1802(3) 0.1233(3) 0.63901(15) 0.0407(7) Uani 1 1 d .
H7 H 0.1931 0.1246 0.5974 0.049 Uiso 1 1 calc R
C8 C 0.2387(2) 0.2199(3) 0.68732(14) 0.0371(6) Uani 1 1 d .
H8 H 0.2923 0.2886 0.6787 0.045 Uiso 1 1 calc R
C9 C 0.2206(2) 0.2184(3) 0.74818(13) 0.0334(6) Uani 1 1 d .
H9 H 0.2602 0.2878 0.7805 0.040 Uiso 1 1 calc R
C10 C 0.2090(2) 0.1629(3) 0.87891(13) 0.0327(6) Uani 1 1 d .
C11 C 0.3128(2) 0.1034(3) 0.88957(15) 0.0392(7) Uani 1 1 d .
H11 H 0.3301 0.0307 0.8598 0.047 Uiso 1 1 calc R
C12 C 0.3917(3) 0.1496(4) 0.94358(16) 0.0507(8) Uani 1 1 d .
H12 H 0.4630 0.1091 0.9508 0.061 Uiso 1 1 calc R
C13 C 0.3655(3) 0.2553(4) 0.98686(16) 0.0620(10) Uani 1 1 d .
H13 H 0.4190 0.2873 1.0239 0.074 Uiso 1 1 calc R
C14 C 0.2630(4) 0.3135(4) 0.97627(18) 0.0655(11) Uani 1 1 d .
H14 H 0.2453 0.3847 1.0064 0.079 Uiso 1 1 calc R
C15 C 0.1844(3) 0.2696(4) 0.92200(15) 0.0482(8) Uani 1 1 d .
H15 H 0.1137 0.3128 0.9145 0.058 Uiso 1 1 calc R
C16 C -0.2830(2) 0.0340(3) 0.81261(12) 0.0291(6) Uani 1 1 d .
C17 C -0.3377(2) -0.0650(3) 0.84583(13) 0.0339(6) Uani 1 1 d .
H17 H -0.2985 -0.1282 0.8805 0.041 Uiso 1 1 calc R
C18 C -0.4495(2) -0.0708(3) 0.82808(15) 0.0393(7) Uani 1 1 d .
H18 H -0.4866 -0.1372 0.8512 0.047 Uiso 1 1 calc R
C19 C -0.5072(2) 0.0185(3) 0.77738(16) 0.0413(7) Uani 1 1 d .
H19 H -0.5837 0.0121 0.7651 0.050 Uiso 1 1 calc R
C20 C -0.4535(2) 0.1180(3) 0.74428(15) 0.0409(7) Uani 1 1 d .
H20 H -0.4932 0.1801 0.7094 0.049 Uiso 1 1 calc R
C21 C -0.3423(2) 0.1267(3) 0.76208(13) 0.0337(6) Uani 1 1 d .
H21 H -0.3058 0.1963 0.7398 0.040 Uiso 1 1 calc R
C22 C 0.0839(2) -0.1186(3) 0.92632(14) 0.0344(6) Uani 1 1 d .
H22 H 0.159(3) -0.108(3) 0.9260(15) 0.047(9) Uiso 1 1 d .
C23 C 0.0613(2) -0.2056(3) 0.97351(14) 0.0393(7) Uani 1 1 d .
H23 H -0.016(3) -0.220(4) 0.9759(17) 0.066(11) Uiso 1 1 d .
C24 C 0.1411(2) -0.2866(3) 1.02426(13) 0.0383(7) Uani 1 1 d .
C25 C 0.2507(2) -0.2515(3) 1.03906(15) 0.0463(8) Uani 1 1 d .
H25 H 0.2761 -0.1706 1.0156 0.056 Uiso 1 1 calc R
C26 C 0.3232(3) -0.3314(4) 1.08692(17) 0.0557(10) Uani 1 1 d .
H26 H 0.3974 -0.3032 1.0967 0.067 Uiso 1 1 calc R
C27 C 0.2900(3) -0.4509(4) 1.12060(16) 0.0558(9) Uani 1 1 d .
H27 H 0.3409 -0.5088 1.1523 0.067 Uiso 1 1 calc R
C28 C 0.1812(3) -0.4865(4) 1.10795(16) 0.0611(10) Uani 1 1 d .
H28 H 0.1570 -0.5671 1.1320 0.073 Uiso 1 1 calc R
C29 C 0.1081(3) -0.4057(4) 1.06076(16) 0.0536(8) Uani 1 1 d .
H29 H 0.0336 -0.4312 1.0527 0.064 Uiso 1 1 calc R

loop_
_atom_site_aniso_label
_atom_site_aniso_U_11
_atom_site_aniso_U_22
_atom_site_aniso_U_33
_atom_site_aniso_U_23
_atom_site_aniso_U_13
_atom_site_aniso_U_12
S1 0.0261(4) 0.0408(4) 0.0325(4) 0.0062(3) 0.0085(3) -0.0013(3)
N1 0.0276(12) 0.0356(11) 0.0309(12) 0.0023(9) 0.0097(10) 0.0004(9)
N2 0.0226(11) 0.0516(13) 0.0266(12) -0.0049(9) 0.0088(9) -0.0057(9)
C1 0.0296(14) 0.0291(12) 0.0297(13) -0.0010(10) 0.0102(11) -0.0001(10)
C2 0.0249(13) 0.0376(13) 0.0260(13) -0.0008(10) 0.0088(11) -0.0016(10)
C3 0.0288(14) 0.0347(12) 0.0291(14) 0.0003(10) 0.0099(11) 0.0018(10)
C4 0.0241(13) 0.0336(12) 0.0287(14) 0.0014(10) 0.0084(11) 0.0044(10)
C5 0.0284(14) 0.0320(12) 0.0336(15) -0.0020(10) 0.0069(11) -0.0007(10)
C6 0.0414(17) 0.0417(14) 0.0304(15) -0.0064(11) 0.0083(13) 0.0017(12)
C7 0.0455(18) 0.0486(15) 0.0332(15) 0.0043(12) 0.0194(14) 0.0091(13)
C8 0.0321(15) 0.0410(14) 0.0417(16) 0.0083(12) 0.0155(13) 0.0011(11)
C9 0.0296(15) 0.0341(13) 0.0372(15) 0.0000(11) 0.0094(12) -0.0020(10)
C10 0.0319(15) 0.0370(13) 0.0280(14) -0.0015(10) 0.0056(11) -0.0065(11)
C11 0.0297(15) 0.0449(14) 0.0413(17) 0.0021(12) 0.0057(13) -0.0008(12)
C12 0.0364(18) 0.0611(19) 0.0476(19) 0.0125(15) -0.0029(15) -0.0091(14)
C13 0.061(2) 0.082(2) 0.0340(18) -0.0022(16) -0.0056(17) -0.028(2)
C14 0.080(3) 0.072(2) 0.043(2) -0.0223(17) 0.014(2) -0.020(2)
C15 0.0467(19) 0.0547(17) 0.0447(19) -0.0132(14) 0.0146(15) -0.0050(14)
C16 0.0287(14) 0.0327(12) 0.0273(13) -0.0059(10) 0.0096(11) -0.0005(10)
C17 0.0314(15) 0.0370(13) 0.0362(15) 0.0019(11) 0.0137(12) 0.0012(11)
C18 0.0353(16) 0.0389(14) 0.0488(18) 0.0006(12) 0.0201(14) -0.0017(12)
C19 0.0238(14) 0.0459(15) 0.0549(19) -0.0052(13) 0.0112(13) 0.0040(12)
C20 0.0342(16) 0.0452(15) 0.0409(17) 0.0023(12) 0.0052(13) 0.0081(12)
C21 0.0320(15) 0.0383(13) 0.0319(15) 0.0031(11) 0.0099(12) 0.0010(11)
C22 0.0293(15) 0.0413(14) 0.0323(15) 0.0001(11) 0.0069(12) 0.0028(11)
C23 0.0333(17) 0.0473(15) 0.0385(16) 0.0066(12) 0.0113(13) 0.0067(12)
C24 0.0426(17) 0.0427(14) 0.0288(14) -0.0008(11) 0.0073(13) 0.0099(12)
C25 0.0436(18) 0.0411(15) 0.0465(18) -0.0001(13) -0.0033(15) 0.0012(13)
C26 0.0459(19) 0.0505(17) 0.055(2) -0.0075(15) -0.0162(17) 0.0077(14)
C27 0.068(3) 0.0583(19) 0.0323(17) -0.0005(14) -0.0041(16) 0.0242(17)
C28 0.075(3) 0.074(2) 0.0395(19) 0.0226(16) 0.0237(19) 0.0259(19)
C29 0.047(2) 0.075(2) 0.0441(19) 0.0184(16) 0.0219(16) 0.0181(16)

loop_
_atom_type_symbol
_atom_type_description
_atom_type_scat_dispersion_real
_atom_type_scat_dispersion_imag
_atom_type_scat_source
C C 0.0033 0.0016 'International Tables Vol C Tables 4.2.6.8 and 6.1.1.4'
H H 0.0000 0.0000 'International Tables Vol C Tables 4.2.6.8 and 6.1.1.4'
N N 0.0061 0.0033 'International Tables Vol C Tables 4.2.6.8 and 6.1.1.4'
S S 0.1246 0.1234 'International Tables Vol C Tables 4.2.6.8 and 6.1.1.4'

loop_
_geom_angle_atom_site_label_1
_geom_angle_atom_site_label_2
_geom_angle_atom_site_label_3
_geom_angle
C1 S1 C2 88.89(12)
C1 N1 C3 111.6(2)
C2 N2 C4 120.3(2)
C2 N2 C10 118.9(2)
C4 N2 C10 120.6(2)
N1 C1 C16 123.5(2)
N1 C1 S1 115.0(2)
C16 C1 S1 121.45(19)
C3 C2 N2 128.0(2)
C3 C2 S1 110.0(2)
N2 C2 S1 121.93(19)
C2 C3 N1 114.4(2)
C2 C3 C22 125.1(3)
N1 C3 C22 120.5(2)
C9 C4 C5 119.0(2)
C9 C4 N2 120.2(2)
C5 C4 N2 120.8(2)
C6 C5 C4 120.4(2)
C5 C6 C7 121.0(3)
C8 C7 C6 118.4(3)
C7 C8 C9 121.2(3)
C8 C9 C4 120.0(2)
C15 C10 C11 119.6(3)
C15 C10 N2 120.1(3)
C11 C10 N2 120.3(2)
C10 C11 C12 120.3(3)
C13 C12 C11 119.5(3)
C14 C13 C12 120.1(3)
C13 C14 C15 120.7(3)
C10 C15 C14 119.8(3)
C17 C16 C21 119.1(3)
C17 C16 C1 119.9(2)
C21 C16 C1 121.0(2)
C18 C17 C16 119.8(3)
C19 C18 C17 120.7(3)
C18 C19 C20 119.9(3)
C21 C20 C19 120.0(3)
C20 C21 C16 120.5(3)
C23 C22 C3 124.1(3)
C22 C23 C24 125.1(3)
C25 C24 C29 116.9(3)
C25 C24 C23 123.3(3)
C29 C24 C23 119.8(3)
C26 C25 C24 121.4(3)
C27 C26 C25 120.9(3)
C26 C27 C28 119.1(3)
C29 C28 C27 120.3(3)
C28 C29 C24 121.3(3)

loop_
_geom_bond_atom_site_label_1
_geom_bond_atom_site_label_2
_geom_bond_distance
S1 C1 1.737(3)
S1 C2 1.739(3)
N1 C1 1.298(3)
N1 C3 1.388(3)
N2 C2 1.398(3)
N2 C4 1.423(3)
N2 C10 1.426(3)
C1 C16 1.475(4)
C2 C3 1.374(3)
C3 C22 1.446(4)
C4 C9 1.389(4)
C4 C5 1.395(3)
C5 C6 1.371(4)
C6 C7 1.395(4)
C7 C8 1.381(4)
C8 C9 1.385(4)
C10 C15 1.380(4)
C10 C11 1.384(4)
C11 C12 1.390(4)
C12 C13 1.387(5)
C13 C14 1.365(6)
C14 C15 1.386(5)
C16 C17 1.393(4)
C16 C21 1.395(4)
C17 C18 1.387(4)
C18 C19 1.375(4)
C19 C20 1.387(4)
C20 C21 1.380(4)
C22 C23 1.340(4)
C23 C24 1.462(4)
C24 C25 1.391(4)
C24 C29 1.401(4)
C25 C26 1.375(4)
C26 C27 1.366(5)
C27 C28 1.383(5)
C28 C29 1.374(4)

loop_
_geom_torsion_atom_site_label_1
_geom_torsion_atom_site_label_2
_geom_torsion_atom_site_label_3
_geom_torsion_atom_site_label_4
_geom_torsion
C3 N1 C1 C16 175.6(2)
C3 N1 C1 S1 -1.8(3)
C2 S1 C1 N1 2.9(2)
C2 S1 C1 C16 -174.5(2)
C4 N2 C2 C3 134.7(3)
C10 N2 C2 C3 -50.4(4)
C4 N2 C2 S1 -49.0(3)
C10 N2 C2 S1 125.9(2)
C1 S1 C2 C3 -3.1(2)
C1 S1 C2 N2 180.0(2)
N2 C2 C3 N1 179.6(2)
S1 C2 C3 N1 2.9(3)
N2 C2 C3 C22 0.6(4)
S1 C2 C3 C22 -176.1(2)
C1 N1 C3 C2 -0.8(3)
C1 N1 C3 C22 178.2(2)
C2 N2 C4 C9 151.4(2)
C10 N2 C4 C9 -23.4(3)
C2 N2 C4 C5 -27.8(3)
C10 N2 C4 C5 157.3(2)
C9 C4 C5 C6 0.0(4)
N2 C4 C5 C6 179.2(2)
C4 C5 C6 C7 2.0(4)
C5 C6 C7 C8 -2.1(4)
C6 C7 C8 C9 0.2(4)
C7 C8 C9 C4 1.8(4)
C5 C4 C9 C8 -1.9(4)
N2 C4 C9 C8 178.9(2)
C2 N2 C10 C15 -44.5(4)
C4 N2 C10 C15 130.4(3)
C2 N2 C10 C11 133.8(3)
C4 N2 C10 C11 -51.3(3)
C15 C10 C11 C12 0.5(4)
N2 C10 C11 C12 -177.8(3)
C10 C11 C12 C13 0.3(4)
C11 C12 C13 C14 -0.1(5)
C12 C13 C14 C15 -0.9(6)
C11 C10 C15 C14 -1.4(5)
N2 C10 C15 C14 176.8(3)
C13 C14 C15 C10 1.6(5)
N1 C1 C16 C17 0.9(4)
S1 C1 C16 C17 178.14(19)
N1 C1 C16 C21 -177.5(2)
S1 C1 C16 C21 -0.3(3)
C21 C16 C17 C18 0.4(4)
C1 C16 C17 C18 -178.0(2)
C16 C17 C18 C19 0.9(4)
C17 C18 C19 C20 -1.2(4)
C18 C19 C20 C21 0.2(4)
C19 C20 C21 C16 1.1(4)
C17 C16 C21 C20 -1.4(4)
C1 C16 C21 C20 177.0(2)
C2 C3 C22 C23 173.0(3)
N1 C3 C22 C23 -5.9(4)
C3 C22 C23 C24 -177.4(3)
C22 C23 C24 C25 16.6(5)
C22 C23 C24 C29 -163.6(3)
C29 C24 C25 C26 0.6(5)
C23 C24 C25 C26 -179.5(3)
C24 C25 C26 C27 1.5(5)
C25 C26 C27 C28 -2.8(5)
C26 C27 C28 C29 1.9(5)
C27 C28 C29 C24 0.2(5)
C25 C24 C29 C28 -1.5(5)
C23 C24 C29 C28 178.7(3)
